data_4066389
loop_
_publ_author_name
'Saly, Mark J.'
'Winter, Charles H.'

_publ_section_title
;
 Highly Distorted \k3-N,N,H Bonding of
 Bis(3,5-di-tert-butylpyrazolyl)borate Ligands to the Heavier Group 2
 Elements&#x2020;
;
_journal_issue 21
_journal_name_full Organometallics
_journal_page_first 5472
_journal_paper_doi 10.1021/om100434e
_journal_volume 29
_journal_year 2010
_chemical_formula_sum 'C44 H80 B2 N8 Sr'
_chemical_formula_weight 830.40
_chemical_name_systematic
;
?
;
_space_group_IT_number 2
_symmetry_cell_setting triclinic
_symmetry_space_group_name_Hall '-P 1'
_symmetry_space_group_name_H-M 'P -1'
_atom_sites_solution_hydrogens geom
_atom_sites_solution_primary direct
_atom_sites_solution_secondary difmap
_audit_creation_method SHELXL-97
_cell_angle_alpha 74.0190(10)
_cell_angle_beta 87.174(2)
_cell_angle_gamma 89.441(2)
_cell_formula_units_Z 2
_cell_length_a 9.9420(3)
_cell_length_b 12.0663(4)
_cell_length_c 20.9332(6)
_cell_measurement_reflns_used 9504
_cell_measurement_temperature 100(2)
_cell_measurement_theta_max 33.5
_cell_measurement_theta_min 2.25
_cell_volume 2411.21(13)
_computing_cell_refinement 'Bruker APEX2'
_computing_data_collection 'Bruker APEX2'
_computing_data_reduction 'Bruker APEX2'
_computing_molecular_graphics SHELXTL-Plus
_computing_publication_material SHELXL-97
_computing_structure_refinement 'SHELXL-97 (Sheldrick, 1997)'
_computing_structure_solution 'SHELXS-97 (Sheldrick, 1990)'
_diffrn_ambient_temperature 100(2)
_diffrn_measured_fraction_theta_full 0.996
_diffrn_measured_fraction_theta_max 0.913
_diffrn_measurement_method 'Bruker APEX2'
_diffrn_radiation_monochromator graphite
_diffrn_radiation_source 'fine-focus sealed tube'
_diffrn_radiation_type MoK\a
_diffrn_radiation_wavelength 0.71073
_diffrn_reflns_av_R_equivalents 0.0328
_diffrn_reflns_av_sigmaI/netI 0.0299
_diffrn_reflns_limit_h_max 16
_diffrn_reflns_limit_h_min -15
_diffrn_reflns_limit_k_max 19
_diffrn_reflns_limit_k_min -17
_diffrn_reflns_limit_l_max 33
_diffrn_reflns_limit_l_min 0
_diffrn_reflns_number 132194
_diffrn_reflns_theta_full 28.30
_diffrn_reflns_theta_max 35.10
_diffrn_reflns_theta_min 1.77
_exptl_absorpt_coefficient_mu 1.155
_exptl_absorpt_correction_T_max 0.7690
_exptl_absorpt_correction_T_min 0.6551
_exptl_absorpt_correction_type multi-scan
_exptl_absorpt_process_details 'SADABS, Sheldrick, 1997'
_exptl_crystal_colour colorless
_exptl_crystal_density_diffrn 1.144
_exptl_crystal_density_method 'not measured'
_exptl_crystal_description fragment
_exptl_crystal_F_000 896
_exptl_crystal_size_max 0.40
_exptl_crystal_size_mid 0.28
_exptl_crystal_size_min 0.24
_refine_diff_density_max 0.539
_refine_diff_density_min -0.296
_refine_diff_density_rms 0.058
_refine_ls_extinction_method none
_refine_ls_goodness_of_fit_ref 1.062
_refine_ls_hydrogen_treatment mixed
_refine_ls_matrix_type full
_refine_ls_number_parameters 558
_refine_ls_number_reflns 19517
_refine_ls_number_restraints 0
_refine_ls_restrained_S_all 1.062
_refine_ls_R_factor_all 0.0412
_refine_ls_R_factor_gt 0.0315
_refine_ls_shift/su_max 0.004
_refine_ls_shift/su_mean 0.000
_refine_ls_structure_factor_coef Fsqd
_refine_ls_weighting_details 'calc w=1/[\s^2^(Fo^2^)+(0.0421P)^2^+0.2501P] where P=(Fo^2^+2Fc^2^)/3'
_refine_ls_weighting_scheme calc
_refine_ls_wR_factor_gt 0.0734
_refine_ls_wR_factor_ref 0.0759
_reflns_number_gt 16753
_reflns_number_total 19517
_reflns_threshold_expression >2sigma(I)
_cod_data_source_file om100434e_si_002.cif
_cod_data_source_block ymar(3)
_cod_depositor_comments
;
The following automatic conversions were performed:

'_exptl_absorpt_correction_type' value 'Multi-scan' changed to
'multi-scan' according to
/home/saulius/struct/CIF-dictionaries/cif_core.dic dictionary named
'cif_core.dic' version 2.4.1 from 2010-06-29.

Automatic conversion script
Id: cif_fix_values 1715 2011-07-08 13:25:40Z adriana 
;
_cod_original_sg_symbol_H-M P-1
_cod_database_code 4066389

loop_
_symmetry_equiv_pos_as_xyz
'x, y, z'
'-x, -y, -z'

loop_
_atom_site_label
_atom_site_type_symbol
_atom_site_fract_x
_atom_site_fract_y
_atom_site_fract_z
_atom_site_U_iso_or_equiv
_atom_site_adp_type
_atom_site_occupancy
_atom_site_symmetry_multiplicity
_atom_site_calc_flag
_atom_site_refinement_flags
Sr1 Sr 0.855526(8) 0.952032(7) 0.724002(4) 0.01267(3) Uani 1 1 d .
N1 N 0.82714(7) 0.80598(6) 0.65688(4) 0.01203(13) Uani 1 1 d .
N2 N 0.91841(7) 0.71955(6) 0.68228(3) 0.01122(12) Uani 1 1 d .
C1 C 0.72464(9) 0.75651(7) 0.63567(4) 0.01259(14) Uani 1 1 d .
C2 C 0.74777(9) 0.63854(8) 0.64705(5) 0.01628(16) Uani 1 1 d .
H2 H 0.6911 0.5839 0.6364 0.020 Uiso 1 1 calc R
C3 C 0.87027(9) 0.61718(7) 0.67711(4) 0.01337(15) Uani 1 1 d .
C4 C 0.60771(9) 0.82627(8) 0.60185(4) 0.01468(15) Uani 1 1 d .
C5 C 0.57413(10) 0.92655(8) 0.63149(5) 0.01875(17) Uani 1 1 d .
H5A H 0.5579 0.8969 0.6797 0.022 Uiso 1 1 calc R
H5B H 0.4933 0.9659 0.6117 0.022 Uiso 1 1 calc R
H5C H 0.6498 0.9811 0.6220 0.022 Uiso 1 1 calc R
C6 C 0.48352(10) 0.74819(9) 0.60960(6) 0.0235(2) Uani 1 1 d .
H6A H 0.5031 0.6871 0.5879 0.028 Uiso 1 1 calc R
H6B H 0.4073 0.7940 0.5888 0.028 Uiso 1 1 calc R
H6C H 0.4608 0.7136 0.6570 0.028 Uiso 1 1 calc R
C7 C 0.64676(11) 0.87445(10) 0.52746(5) 0.0247(2) Uani 1 1 d .
H7A H 0.7218 0.9289 0.5218 0.030 Uiso 1 1 calc R
H7B H 0.5694 0.9142 0.5042 0.030 Uiso 1 1 calc R
H7C H 0.6740 0.8110 0.5089 0.030 Uiso 1 1 calc R
C8 C 0.93557(10) 0.50025(7) 0.70282(5) 0.01603(16) Uani 1 1 d .
C9 C 0.95377(11) 0.47492(8) 0.77808(5) 0.02007(18) Uani 1 1 d .
H9A H 1.0171 0.5308 0.7862 0.024 Uiso 1 1 calc R
H9B H 0.9892 0.3968 0.7951 0.024 Uiso 1 1 calc R
H9C H 0.8666 0.4811 0.8008 0.024 Uiso 1 1 calc R
C10 C 0.84267(11) 0.40646(8) 0.69265(6) 0.02261(19) Uani 1 1 d .
H10A H 0.7569 0.4068 0.7178 0.027 Uiso 1 1 calc R
H10B H 0.8855 0.3310 0.7084 0.027 Uiso 1 1 calc R
H10C H 0.8262 0.4216 0.6453 0.027 Uiso 1 1 calc R
C11 C 1.06957(10) 0.49455(8) 0.66406(5) 0.02037(18) Uani 1 1 d .
H11A H 1.0533 0.5083 0.6167 0.024 Uiso 1 1 calc R
H11B H 1.1097 0.4182 0.6809 0.024 Uiso 1 1 calc R
H11C H 1.1313 0.5536 0.6698 0.024 Uiso 1 1 calc R
B1 B 1.05068(10) 0.75779(8) 0.70822(5) 0.01188(16) Uani 1 1 d .
H1B1 H 1.0613(12) 0.8554(10) 0.6842(6) 0.013(3) Uiso 1 1 d .
H2B1 H 1.1383(12) 0.7165(10) 0.6934(6) 0.013(3) Uiso 1 1 d .
N3 N 0.91694(8) 0.75741(6) 0.81221(4) 0.01289(13) Uani 1 1 d .
N4 N 1.04023(7) 0.73370(6) 0.78595(3) 0.01185(13) Uani 1 1 d .
C12 C 0.92390(9) 0.72283(8) 0.87862(4) 0.01468(15) Uani 1 1 d .
C13 C 1.05205(10) 0.67930(8) 0.89560(4) 0.01700(17) Uani 1 1 d .
H13 H 1.0832 0.6497 0.9392 0.020 Uiso 1 1 calc R
C14 C 1.12505(9) 0.68801(8) 0.83585(4) 0.01422(15) Uani 1 1 d .
C15 C 0.80000(10) 0.72425(9) 0.92358(5) 0.01928(18) Uani 1 1 d .
C16 C 0.72312(12) 0.61089(11) 0.93209(6) 0.0302(2) Uani 1 1 d .
H16A H 0.6957 0.6061 0.8886 0.036 Uiso 1 1 calc R
H16B H 0.6431 0.6086 0.9617 0.036 Uiso 1 1 calc R
H16C H 0.7816 0.5456 0.9514 0.036 Uiso 1 1 calc R
C17 C 0.84090(14) 0.72998(15) 0.99205(6) 0.0423(3) Uani 1 1 d .
H17A H 0.8978 0.6638 1.0116 0.051 Uiso 1 1 calc R
H17B H 0.7600 0.7284 1.0210 0.051 Uiso 1 1 calc R
H17C H 0.8911 0.8015 0.9874 0.051 Uiso 1 1 calc R
C18 C 0.70793(14) 0.82451(11) 0.89266(7) 0.0401(3) Uani 1 1 d .
H18A H 0.7565 0.8974 0.8859 0.048 Uiso 1 1 calc R
H18B H 0.6284 0.8231 0.9224 0.048 Uiso 1 1 calc R
H18C H 0.6797 0.8175 0.8497 0.048 Uiso 1 1 calc R
C19 C 1.27283(9) 0.65918(9) 0.82699(4) 0.01735(17) Uani 1 1 d .
C20 C 1.29479(11) 0.55904(9) 0.79556(6) 0.0233(2) Uani 1 1 d .
H20A H 1.2483 0.4901 0.8235 0.028 Uiso 1 1 calc R
H20B H 1.3914 0.5433 0.7921 0.028 Uiso 1 1 calc R
H20C H 1.2587 0.5798 0.7511 0.028 Uiso 1 1 calc R
C21 C 1.35017(10) 0.76615(9) 0.78477(6) 0.0234(2) Uani 1 1 d .
H21A H 1.3119 0.7923 0.7409 0.028 Uiso 1 1 calc R
H21B H 1.4452 0.7466 0.7795 0.028 Uiso 1 1 calc R
H21C H 1.3427 0.8278 0.8070 0.028 Uiso 1 1 calc R
C22 C 1.33359(12) 0.62267(13) 0.89572(5) 0.0330(3) Uani 1 1 d .
H22A H 1.3229 0.6852 0.9171 0.040 Uiso 1 1 calc R
H22B H 1.4295 0.6060 0.8906 0.040 Uiso 1 1 calc R
H22C H 1.2871 0.5535 0.9234 0.040 Uiso 1 1 calc R
N5 N 0.78533(7) 1.15265(6) 0.65445(3) 0.01186(13) Uani 1 1 d .
N6 N 0.66542(7) 1.18337(6) 0.68085(3) 0.01129(12) Uani 1 1 d .
C23 C 0.79407(9) 1.21019(7) 0.58986(4) 0.01243(14) Uani 1 1 d .
C24 C 0.67888(9) 1.27705(8) 0.57312(4) 0.01470(15) Uani 1 1 d .
H24 H 0.6598 1.3259 0.5306 0.018 Uiso 1 1 calc R
C25 C 0.59766(9) 1.25766(7) 0.63132(4) 0.01244(14) Uani 1 1 d .
C26 C 0.91774(9) 1.20208(8) 0.54611(4) 0.01512(16) Uani 1 1 d .
C27 C 1.00513(11) 1.31009(9) 0.53714(5) 0.0230(2) Uani 1 1 d .
H27A H 0.9514 1.3791 0.5189 0.028 Uiso 1 1 calc R
H27B H 1.0822 1.3081 0.5065 0.028 Uiso 1 1 calc R
H27C H 1.0375 1.3119 0.5803 0.028 Uiso 1 1 calc R
C28 C 0.87568(11) 1.19619(10) 0.47727(5) 0.0230(2) Uani 1 1 d .
H28A H 0.8183 1.1284 0.4825 0.028 Uiso 1 1 calc R
H28B H 0.9562 1.1905 0.4494 0.028 Uiso 1 1 calc R
H28C H 0.8257 1.2660 0.4561 0.028 Uiso 1 1 calc R
C29 C 1.00003(11) 1.09494(9) 0.57775(5) 0.02213(19) Uani 1 1 d .
H29A H 0.9464(13) 1.0250(12) 0.5833(7) 0.023(3) Uiso 1 1 d .
H29B H 1.0341(14) 1.0973(12) 0.6209(7) 0.026(3) Uiso 1 1 d .
H29C H 1.0766(16) 1.0908(14) 0.5507(8) 0.042(4) Uiso 1 1 d .
C30 C 0.45543(9) 1.30270(8) 0.63676(4) 0.01504(16) Uani 1 1 d .
C31 C 0.43927(10) 1.37024(9) 0.68880(5) 0.02119(18) Uani 1 1 d .
H31A H 0.4424 1.3169 0.7335 0.025 Uiso 1 1 calc R
H31B H 0.3526 1.4104 0.6843 0.025 Uiso 1 1 calc R
H31C H 0.5125 1.4267 0.6820 0.025 Uiso 1 1 calc R
C32 C 0.42099(11) 1.38562(10) 0.56954(5) 0.0233(2) Uani 1 1 d .
H32A H 0.4826 1.4518 0.5587 0.028 Uiso 1 1 calc R
H32B H 0.3281 1.4125 0.5723 0.028 Uiso 1 1 calc R
H32C H 0.4303 1.3454 0.5348 0.028 Uiso 1 1 calc R
C33 C 0.35502(10) 1.20171(9) 0.65305(5) 0.02077(18) Uani 1 1 d .
H33A H 0.3614 1.1628 0.6176 0.025 Uiso 1 1 calc R
H33B H 0.2634 1.2309 0.6565 0.025 Uiso 1 1 calc R
H33C H 0.3762 1.1470 0.6954 0.025 Uiso 1 1 calc R
B2 B 0.62998(10) 1.12011(9) 0.75625(5) 0.01261(16) Uani 1 1 d .
H1B2 H 0.5349(12) 1.1458(10) 0.7704(6) 0.014(3) Uiso 1 1 d .
H2B2 H 0.6256(12) 1.0228(11) 0.7606(6) 0.016(3) Uiso 1 1 d .
N7 N 0.86672(7) 1.09696(6) 0.79287(4) 0.01231(13) Uani 1 1 d .
N8 N 0.73993(7) 1.13614(6) 0.80487(3) 0.01222(13) Uani 1 1 d .
C34 C 0.94441(9) 1.11055(7) 0.84058(4) 0.01338(15) Uani 1 1 d .
C35 C 0.86856(10) 1.15632(8) 0.88505(4) 0.01726(17) Uani 1 1 d .
H35 H 0.8993 1.1741 0.9234 0.021 Uiso 1 1 calc R
C36 C 0.73909(9) 1.17076(8) 0.86206(4) 0.01503(16) Uani 1 1 d .
C37 C 1.09280(9) 1.08222(8) 0.84056(4) 0.01481(15) Uani 1 1 d .
C38 C 1.17378(10) 1.19527(8) 0.82532(5) 0.02048(18) Uani 1 1 d .
H38A H 1.1532 1.2440 0.7811 0.025 Uiso 1 1 calc R
H38B H 1.2703 1.1779 0.8263 0.025 Uiso 1 1 calc R
H38C H 1.1494 1.2359 0.8588 0.025 Uiso 1 1 calc R
C39 C 1.12850(11) 1.00464(9) 0.90925(5) 0.0234(2) Uani 1 1 d .
H39A H 1.1044 1.0439 0.9434 0.028 Uiso 1 1 calc R
H39B H 1.2254 0.9888 0.9092 0.028 Uiso 1 1 calc R
H39C H 1.0784 0.9319 0.9188 0.028 Uiso 1 1 calc R
C40 C 1.13112(10) 1.02016(9) 0.78786(5) 0.01987(18) Uani 1 1 d .
H40A H 1.0894(14) 0.9459(12) 0.7983(7) 0.026(3) Uiso 1 1 d .
H40B H 1.1078(13) 1.0655(11) 0.7436(7) 0.022(3) Uiso 1 1 d .
H40C H 1.2259(15) 1.0094(12) 0.7861(7) 0.029(4) Uiso 1 1 d .
C41 C 0.61758(10) 1.20914(9) 0.89735(4) 0.02016(18) Uani 1 1 d .
C42 C 0.55952(13) 1.32211(10) 0.85545(6) 0.0298(2) Uani 1 1 d .
H42A H 0.6276 1.3832 0.8475 0.036 Uiso 1 1 calc R
H42B H 0.4802 1.3432 0.8792 0.036 Uiso 1 1 calc R
H42C H 0.5335 1.3124 0.8128 0.036 Uiso 1 1 calc R
C43 C 0.51103(12) 1.11297(11) 0.91548(5) 0.0289(2) Uani 1 1 d .
H43A H 0.4782 1.1002 0.8747 0.035 Uiso 1 1 calc R
H43B H 0.4357 1.1356 0.9411 0.035 Uiso 1 1 calc R
H43C H 0.5511 1.0418 0.9422 0.035 Uiso 1 1 calc R
C44 C 0.66041(13) 1.23093(13) 0.96245(5) 0.0344(3) Uani 1 1 d .
H44A H 0.6971 1.1598 0.9911 0.041 Uiso 1 1 calc R
H44B H 0.5821 1.2553 0.9854 0.041 Uiso 1 1 calc R
H44C H 0.7294 1.2915 0.9524 0.041 Uiso 1 1 calc R

loop_
_atom_site_aniso_label
_atom_site_aniso_U_11
_atom_site_aniso_U_22
_atom_site_aniso_U_33
_atom_site_aniso_U_23
_atom_site_aniso_U_13
_atom_site_aniso_U_12
Sr1 0.01621(4) 0.00993(4) 0.01291(4) -0.00464(3) -0.00281(3) 0.00307(3)
N1 0.0124(3) 0.0111(3) 0.0129(3) -0.0035(2) -0.0032(2) 0.0028(2)
N2 0.0118(3) 0.0099(3) 0.0124(3) -0.0034(2) -0.0028(2) 0.0021(2)
C1 0.0122(4) 0.0132(4) 0.0129(3) -0.0041(3) -0.0029(3) 0.0010(3)
C2 0.0158(4) 0.0130(4) 0.0213(4) -0.0060(3) -0.0054(3) -0.0001(3)
C3 0.0150(4) 0.0106(3) 0.0153(3) -0.0046(3) -0.0025(3) 0.0003(3)
C4 0.0137(4) 0.0162(4) 0.0154(4) -0.0059(3) -0.0046(3) 0.0033(3)
C5 0.0177(4) 0.0186(4) 0.0223(4) -0.0090(3) -0.0058(3) 0.0059(3)
C6 0.0151(4) 0.0251(5) 0.0338(5) -0.0131(4) -0.0077(4) 0.0015(4)
C7 0.0274(5) 0.0297(5) 0.0156(4) -0.0039(4) -0.0041(4) 0.0104(4)
C8 0.0181(4) 0.0095(3) 0.0214(4) -0.0051(3) -0.0051(3) 0.0022(3)
C9 0.0258(5) 0.0125(4) 0.0203(4) -0.0013(3) -0.0051(4) 0.0018(3)
C10 0.0240(5) 0.0127(4) 0.0326(5) -0.0077(4) -0.0070(4) 0.0002(3)
C11 0.0211(5) 0.0152(4) 0.0267(4) -0.0086(3) -0.0031(4) 0.0048(3)
B1 0.0124(4) 0.0119(4) 0.0117(4) -0.0036(3) -0.0027(3) 0.0012(3)
N3 0.0124(3) 0.0129(3) 0.0134(3) -0.0039(2) 0.0000(2) 0.0015(3)
N4 0.0118(3) 0.0122(3) 0.0117(3) -0.0035(2) -0.0020(2) 0.0017(2)
C12 0.0157(4) 0.0148(4) 0.0132(3) -0.0034(3) 0.0009(3) -0.0001(3)
C13 0.0179(4) 0.0207(4) 0.0117(3) -0.0030(3) -0.0022(3) 0.0026(3)
C14 0.0143(4) 0.0156(4) 0.0127(3) -0.0036(3) -0.0032(3) 0.0021(3)
C15 0.0187(4) 0.0225(4) 0.0153(4) -0.0036(3) 0.0032(3) 0.0004(3)
C16 0.0252(5) 0.0305(6) 0.0319(5) -0.0049(4) 0.0077(4) -0.0073(4)
C17 0.0313(6) 0.0771(11) 0.0261(5) -0.0287(6) 0.0094(5) -0.0109(7)
C18 0.0336(7) 0.0313(6) 0.0429(7) 0.0063(5) 0.0212(5) 0.0147(5)
C19 0.0142(4) 0.0225(4) 0.0157(4) -0.0054(3) -0.0046(3) 0.0045(3)
C20 0.0193(5) 0.0212(5) 0.0305(5) -0.0087(4) -0.0062(4) 0.0087(4)
C21 0.0146(4) 0.0249(5) 0.0317(5) -0.0093(4) -0.0013(4) -0.0001(4)
C22 0.0216(5) 0.0569(8) 0.0203(5) -0.0093(5) -0.0099(4) 0.0119(5)
N5 0.0115(3) 0.0124(3) 0.0119(3) -0.0041(2) 0.0007(2) 0.0016(2)
N6 0.0113(3) 0.0119(3) 0.0107(3) -0.0033(2) -0.0005(2) 0.0018(2)
C23 0.0140(4) 0.0121(3) 0.0114(3) -0.0038(3) 0.0001(3) -0.0004(3)
C24 0.0145(4) 0.0163(4) 0.0120(3) -0.0016(3) -0.0012(3) 0.0012(3)
C25 0.0123(4) 0.0126(4) 0.0124(3) -0.0032(3) -0.0017(3) 0.0014(3)
C26 0.0154(4) 0.0164(4) 0.0133(3) -0.0041(3) 0.0023(3) -0.0001(3)
C27 0.0205(5) 0.0218(5) 0.0267(5) -0.0075(4) 0.0055(4) -0.0048(4)
C28 0.0265(5) 0.0282(5) 0.0150(4) -0.0079(4) 0.0031(3) -0.0003(4)
C29 0.0200(5) 0.0224(5) 0.0215(4) -0.0033(4) 0.0056(4) 0.0064(4)
C30 0.0128(4) 0.0171(4) 0.0145(3) -0.0030(3) -0.0019(3) 0.0034(3)
C31 0.0194(5) 0.0240(5) 0.0227(4) -0.0105(4) -0.0038(3) 0.0072(4)
C32 0.0201(5) 0.0275(5) 0.0184(4) 0.0004(4) -0.0044(3) 0.0081(4)
C33 0.0145(4) 0.0257(5) 0.0219(4) -0.0059(4) -0.0024(3) -0.0004(4)
B2 0.0127(4) 0.0142(4) 0.0106(4) -0.0030(3) -0.0004(3) 0.0002(3)
N7 0.0113(3) 0.0126(3) 0.0135(3) -0.0042(2) -0.0016(2) 0.0023(2)
N8 0.0121(3) 0.0136(3) 0.0116(3) -0.0046(2) -0.0011(2) 0.0027(3)
C34 0.0139(4) 0.0130(4) 0.0135(3) -0.0038(3) -0.0027(3) 0.0013(3)
C35 0.0186(4) 0.0214(4) 0.0144(4) -0.0088(3) -0.0044(3) 0.0039(3)
C36 0.0171(4) 0.0170(4) 0.0119(3) -0.0055(3) -0.0018(3) 0.0039(3)
C37 0.0134(4) 0.0136(4) 0.0174(4) -0.0038(3) -0.0038(3) 0.0008(3)
C38 0.0180(4) 0.0165(4) 0.0272(5) -0.0057(3) -0.0044(4) -0.0013(3)
C39 0.0205(5) 0.0224(5) 0.0234(4) 0.0013(4) -0.0076(4) 0.0024(4)
C40 0.0144(4) 0.0198(4) 0.0276(5) -0.0104(4) -0.0004(3) 0.0020(3)
C41 0.0212(5) 0.0280(5) 0.0132(4) -0.0089(3) -0.0029(3) 0.0106(4)
C42 0.0373(6) 0.0296(6) 0.0252(5) -0.0119(4) -0.0069(4) 0.0181(5)
C43 0.0239(5) 0.0397(6) 0.0201(4) -0.0049(4) 0.0070(4) 0.0049(4)
C44 0.0339(6) 0.0571(8) 0.0195(5) -0.0222(5) -0.0076(4) 0.0206(6)

loop_
_atom_type_symbol
_atom_type_description
_atom_type_scat_dispersion_real
_atom_type_scat_dispersion_imag
_atom_type_scat_source
C C 0.0033 0.0016 'International Tables Vol C Tables 4.2.6.8 and 6.1.1.4'
H H 0.0000 0.0000 'International Tables Vol C Tables 4.2.6.8 and 6.1.1.4'
B B 0.0013 0.0007 'International Tables Vol C Tables 4.2.6.8 and 6.1.1.4'
N N 0.0061 0.0033 'International Tables Vol C Tables 4.2.6.8 and 6.1.1.4'
Sr Sr -1.5307 3.2498 'International Tables Vol C Tables 4.2.6.8 and 6.1.1.4'

loop_
_geom_angle_atom_site_label_1
_geom_angle_atom_site_label_2
_geom_angle_atom_site_label_3
_geom_angle
N7 Sr1 N1 176.13(2)
N7 Sr1 N5 69.99(2)
N1 Sr1 N5 109.33(2)
N7 Sr1 N3 101.57(2)
N1 Sr1 N3 78.84(2)
N5 Sr1 N3 170.88(2)
N7 Sr1 B1 131.63(2)
N1 Sr1 B1 51.48(2)
N5 Sr1 B1 137.66(2)
N3 Sr1 B1 50.62(2)
N7 Sr1 B2 50.24(2)
N1 Sr1 B2 126.27(2)
N5 Sr1 B2 50.45(2)
N3 Sr1 B2 121.64(2)
B1 Sr1 B2 171.14(2)
N7 Sr1 N4 109.88(2)
N1 Sr1 N4 72.10(2)
N5 Sr1 N4 160.32(2)
N3 Sr1 N4 25.02(2)
B1 Sr1 N4 28.78(2)
B2 Sr1 N4 144.98(2)
N7 Sr1 N2 157.42(2)
N1 Sr1 N2 24.70(2)
N5 Sr1 N2 130.92(2)
N3 Sr1 N2 57.99(2)
B1 Sr1 N2 28.70(2)
B2 Sr1 N2 146.45(2)
N4 Sr1 N2 47.537(18)
N7 Sr1 N6 62.67(2)
N1 Sr1 N6 115.15(2)
N5 Sr1 N6 23.25(2)
N3 Sr1 N6 149.58(2)
B1 Sr1 N6 158.84(2)
B2 Sr1 N6 28.11(2)
N4 Sr1 N6 172.000(18)
N2 Sr1 N6 139.832(18)
N7 Sr1 N8 22.92(2)
N1 Sr1 N8 153.32(2)
N5 Sr1 N8 62.42(2)
N3 Sr1 N8 108.47(2)
B1 Sr1 N8 151.63(2)
B2 Sr1 N8 28.06(2)
N4 Sr1 N8 124.839(18)
N2 Sr1 N8 162.551(19)
N6 Sr1 N8 47.163(17)
N7 Sr1 C40 54.81(2)
N1 Sr1 C40 128.82(2)
N5 Sr1 C40 100.09(3)
N3 Sr1 C40 76.83(3)
B1 Sr1 C40 78.53(3)
B2 Sr1 C40 104.82(3)
N4 Sr1 C40 66.90(2)
N2 Sr1 C40 107.17(2)
N6 Sr1 C40 108.45(2)
N8 Sr1 C40 77.66(2)
N7 Sr1 C29 102.97(3)
N1 Sr1 C29 79.28(3)
N5 Sr1 C29 54.91(2)
N3 Sr1 C29 132.47(2)
B1 Sr1 C29 83.01(2)
B2 Sr1 C29 105.33(2)
N4 Sr1 C29 107.61(2)
N2 Sr1 C29 87.32(2)
N6 Sr1 C29 77.86(2)
N8 Sr1 C29 109.96(2)
C40 Sr1 C29 85.11(3)
C1 N1 N2 106.92(7)
C1 N1 Sr1 136.86(6)
N2 N1 Sr1 104.63(5)
C3 N2 N1 109.28(7)
C3 N2 B1 134.39(7)
N1 N2 B1 116.31(7)
C3 N2 Sr1 146.97(6)
N1 N2 Sr1 50.67(4)
B1 N2 Sr1 72.05(4)
N1 C1 C2 110.03(8)
N1 C1 C4 121.80(8)
C2 C1 C4 128.12(8)
C3 C2 C1 106.10(8)
N2 C3 C2 107.67(7)
N2 C3 C8 126.02(8)
C2 C3 C8 126.25(8)
C1 C4 C5 111.10(7)
C1 C4 C6 109.67(8)
C5 C4 C6 109.53(8)
C1 C4 C7 108.50(8)
C5 C4 C7 109.15(8)
C6 C4 C7 108.86(8)
C3 C8 C10 109.38(8)
C3 C8 C11 110.63(8)
C10 C8 C11 107.64(8)
C3 C8 C9 109.78(7)
C10 C8 C9 107.31(8)
C11 C8 C9 111.99(8)
N2 B1 N4 110.81(7)
N2 B1 Sr1 79.25(4)
N4 B1 Sr1 79.04(5)
C12 N3 N4 106.64(7)
C12 N3 Sr1 135.30(6)
N4 N3 Sr1 100.76(5)
C14 N4 N3 110.17(7)
C14 N4 B1 134.44(7)
N3 N4 B1 115.30(7)
C14 N4 Sr1 143.52(6)
N3 N4 Sr1 54.23(4)
B1 N4 Sr1 72.18(4)
N3 C12 C13 110.03(8)
N3 C12 C15 120.69(8)
C13 C12 C15 129.02(8)
C14 C13 C12 106.33(8)
N4 C14 C13 106.79(8)
N4 C14 C19 126.03(8)
C13 C14 C19 127.09(8)
C12 C15 C18 111.08(8)
C12 C15 C17 110.33(9)
C18 C15 C17 110.71(11)
C12 C15 C16 107.55(8)
C18 C15 C16 108.62(10)
C17 C15 C16 108.44(10)
C14 C19 C20 113.20(8)
C14 C19 C22 108.69(8)
C20 C19 C22 107.09(9)
C14 C19 C21 110.23(8)
C20 C19 C21 109.58(8)
C22 C19 C21 107.87(9)
C23 N5 N6 107.39(7)
C23 N5 Sr1 135.41(6)
N6 N5 Sr1 109.46(5)
C25 N6 N5 109.23(7)
C25 N6 B2 134.29(7)
N5 N6 B2 116.18(7)
C25 N6 Sr1 146.94(5)
N5 N6 Sr1 47.28(4)
B2 N6 Sr1 71.89(4)
N5 C23 C24 109.86(7)
N5 C23 C26 121.55(8)
C24 C23 C26 128.54(8)
C25 C24 C23 106.22(7)
N6 C25 C24 107.25(7)
N6 C25 C30 126.78(7)
C24 C25 C30 125.77(8)
C23 C26 C29 110.74(7)
C23 C26 C27 108.88(8)
C29 C26 C27 109.22(8)
C23 C26 C28 110.05(8)
C29 C26 C28 109.12(8)
C27 C26 C28 108.80(8)
C26 C29 Sr1 110.16(6)
C25 C30 C31 112.58(8)
C25 C30 C33 109.59(8)
C31 C30 C33 110.21(8)
C25 C30 C32 109.21(7)
C31 C30 C32 107.03(8)
C33 C30 C32 108.09(8)
N6 B2 N8 113.76(7)
N6 B2 Sr1 80.00(5)
N8 B2 Sr1 80.52(5)
C34 N7 N8 107.52(7)
C34 N7 Sr1 135.23(6)
N8 N7 Sr1 110.71(5)
C36 N8 N7 108.95(7)
C36 N8 B2 135.32(8)
N7 N8 B2 115.39(7)
C36 N8 Sr1 147.24(6)
N7 N8 Sr1 46.37(4)
B2 N8 Sr1 71.42(4)
N7 C34 C35 109.82(8)
N7 C34 C37 121.67(8)
C35 C34 C37 128.47(8)
C36 C35 C34 106.21(8)
N8 C36 C35 107.46(8)
N8 C36 C41 126.80(8)
C35 C36 C41 125.59(8)
C34 C37 C40 111.09(7)
C34 C37 C38 108.69(7)
C40 C37 C38 108.93(8)
C34 C37 C39 110.04(8)
C40 C37 C39 108.87(8)
C38 C37 C39 109.19(8)
C37 C40 Sr1 109.79(6)
C36 C41 C42 111.69(8)
C36 C41 C43 109.62(8)
C42 C41 C43 111.33(9)
C36 C41 C44 109.35(8)
C42 C41 C44 107.01(9)
C43 C41 C44 107.71(9)

loop_
_geom_bond_atom_site_label_1
_geom_bond_atom_site_label_2
_geom_bond_distance
Sr1 N7 2.5606(8)
Sr1 N1 2.5636(7)
Sr1 N5 2.5677(7)
Sr1 N3 2.6444(7)
Sr1 B1 3.1051(10)
Sr1 B2 3.1801(10)
Sr1 N4 3.2021(7)
Sr1 N2 3.2067(7)
Sr1 N6 3.2950(7)
Sr1 N8 3.3091(7)
Sr1 C40 3.3136(11)
Sr1 C29 3.3344(10)
N1 C1 1.3395(11)
N1 N2 1.3848(10)
N2 C3 1.3628(11)
N2 B1 1.5675(12)
C1 C2 1.3958(12)
C1 C4 1.5150(12)
C2 C3 1.3876(12)
C3 C8 1.5167(12)
C4 C5 1.5315(13)
C4 C6 1.5353(14)
C4 C7 1.5362(13)
C8 C10 1.5335(14)
C8 C11 1.5363(14)
C8 C9 1.5394(13)
B1 N4 1.5704(11)
N3 C12 1.3419(11)
N3 N4 1.3783(10)
N4 C14 1.3663(11)
C12 C13 1.3979(13)
C12 C15 1.5159(13)
C13 C14 1.3934(12)
C14 C19 1.5208(13)
C15 C18 1.5251(15)
C15 C17 1.5288(15)
C15 C16 1.5361(16)
C19 C20 1.5359(14)
C19 C22 1.5365(14)
C19 C21 1.5370(14)
N5 C23 1.3380(10)
N5 N6 1.3796(10)
N6 C25 1.3702(11)
N6 B2 1.5764(11)
C23 C24 1.3968(12)
C23 C26 1.5152(12)
C24 C25 1.3931(12)
C25 C30 1.5202(12)
C26 C29 1.5299(14)
C26 C27 1.5362(14)
C26 C28 1.5403(13)
C30 C31 1.5316(13)
C30 C33 1.5360(14)
C30 C32 1.5375(13)
B2 N8 1.5782(12)
N7 C34 1.3379(11)
N7 N8 1.3777(10)
N8 C36 1.3720(11)
C34 C35 1.3951(12)
C34 C37 1.5111(13)
C35 C36 1.3889(13)
C36 C41 1.5196(13)
C37 C40 1.5266(13)
C37 C38 1.5386(13)
C37 C39 1.5403(13)
C41 C42 1.5287(14)
C41 C43 1.5344(17)
C41 C44 1.5377(14)
